data_4341634
loop_
_publ_author_name
'Artetxe, Be\~nat'
'Reinoso, Santiago'
'San Felices, Leire'
'Vitoria, Pablo'
'Pache, Aroa'
'Mart\'in-Caballero, Jagoba'
'Guti\'errez-Zorrilla, Juan M'

_publ_section_title
;
 Functionalization of krebs-type polyoxometalates with n,o-chelating
 ligands: a systematic study.
;
_journal_issue 1
_journal_name_full 'Inorganic chemistry'
_journal_page_first 241
_journal_page_last 252
_journal_paper_doi 10.1021/ic502232v
_journal_volume 54
_journal_year 2015
_chemical_formula_moiety 'C8 H90 K2.40 N4 Na7.60 Ni2 O116 Te2 W20'
_chemical_formula_sum 'C8 H90 K2.4 N4 Na7.6 Ni2 O116 Te2 W20'
_chemical_formula_weight 6417.02
_chemical_name_systematic
;
 ?
;
_space_group_IT_number 2
_space_group_name_Hall '-P 1'
_symmetry_cell_setting triclinic
_symmetry_space_group_name_Hall '-P 1'
_symmetry_space_group_name_H-M 'P -1'
_atom_sites_solution_hydrogens geom
_atom_sites_solution_primary direct
_atom_sites_solution_secondary difmap
_audit_creation_date 2014-08-27T12:32:38-00:00
_audit_creation_method 'WinGX routine CIF_UPDATE'
_cell_angle_alpha 63.706(3)
_cell_angle_beta 71.705(3)
_cell_angle_gamma 77.412(3)
_cell_formula_units_Z 1
_cell_length_a 12.9079(4)
_cell_length_b 15.4074(5)
_cell_length_c 16.0861(5)
_cell_measurement_reflns_used 11248
_cell_measurement_temperature 100(2)
_cell_measurement_theta_max 28.152
_cell_measurement_theta_min 2.123
_cell_volume 2711.45(17)
_computing_cell_refinement
;
        CrysAlisPro, Agilent Technologies,
        Version 1.171.36.28 (release 01-02-2013 CrysAlis171 .NET)
        (compiled Feb  1 2013,16:14:44)
;
_computing_data_collection
;
        CrysAlisPro, Agilent Technologies,
        Version 1.171.36.28 (release 01-02-2013 CrysAlis171 .NET)
        (compiled Feb  1 2013,16:14:44)
;
_computing_data_reduction
;
        CrysAlisPro, Agilent Technologies,
        Version 1.171.36.28 (release 01-02-2013 CrysAlis171 .NET)
        (compiled Feb  1 2013,16:14:44)
;
_computing_molecular_graphics 'Ortep-3 for Windows (Farrugia, 1997)'
_computing_publication_material 'WinGX publication routines (Farrugia, 1999)'
_computing_structure_refinement 'SHELXL-97 (Sheldrick, 2008)'
_computing_structure_solution 'OLEX 2 (Dolomanov, 2009)'
_diffrn_ambient_temperature 100(2)
_diffrn_detector 'CCD plate'
_diffrn_detector_area_resol_mean 16.2439
_diffrn_detector_type Eos
_diffrn_measured_fraction_theta_full 1
_diffrn_measured_fraction_theta_max 1
_diffrn_measurement_device '\k-geometry diffractometer'
_diffrn_measurement_device_type 'SuperNova, Single source at offset'
_diffrn_measurement_method '\w scans'
_diffrn_orient_matrix_UB_11 -0.0324111
_diffrn_orient_matrix_UB_12 -0.0144662
_diffrn_orient_matrix_UB_13 0.0478187
_diffrn_orient_matrix_UB_21 0.0137922
_diffrn_orient_matrix_UB_22 -0.049481
_diffrn_orient_matrix_UB_23 0.0069736
_diffrn_orient_matrix_UB_31 0.046238
_diffrn_orient_matrix_UB_32 -0.0013884
_diffrn_orient_matrix_UB_33 0.015582
_diffrn_radiation_monochromator mirror
_diffrn_radiation_probe x-ray
_diffrn_radiation_source 'SuperNova (Mo) X-ray Source'
_diffrn_radiation_type MoK\a
_diffrn_radiation_wavelength 0.71073
_diffrn_reflns_av_R_equivalents 0.0332
_diffrn_reflns_av_unetI/netI 0.0554
_diffrn_reflns_limit_h_max 15
_diffrn_reflns_limit_h_min -12
_diffrn_reflns_limit_k_max 18
_diffrn_reflns_limit_k_min -18
_diffrn_reflns_limit_l_max 19
_diffrn_reflns_limit_l_min -19
_diffrn_reflns_number 18192
_diffrn_reflns_theta_full 26
_diffrn_reflns_theta_max 26
_diffrn_reflns_theta_min 1.67
_exptl_absorpt_coefficient_mu 22.234
_exptl_absorpt_correction_T_max 1
_exptl_absorpt_correction_T_min 0.21158
_exptl_absorpt_correction_type multi-scan
_exptl_absorpt_process_details
;
        CrysAlisPro, Agilent Technologies,
        Version 1.171.36.28 (release 01-02-2013 CrysAlis171 .NET)
        (compiled Feb  1 2013,16:14:44)
        Empirical absorption correction using spherical harmonics,
 implemented in SCALE3 ABSPACK scaling algorithm.
;
_exptl_crystal_colour green
_exptl_crystal_density_diffrn 3.926
_exptl_crystal_density_method 'not measured'
_exptl_crystal_description prism
_exptl_crystal_F_000 2863
_exptl_crystal_size_max 0.13
_exptl_crystal_size_mid 0.07
_exptl_crystal_size_min 0.03
_refine_diff_density_max 4.132
_refine_diff_density_min -4.02
_refine_diff_density_rms 0.421
_refine_ls_extinction_method none
_refine_ls_goodness_of_fit_ref 1.065
_refine_ls_hydrogen_treatment constr
_refine_ls_matrix_type full
_refine_ls_number_parameters 396
_refine_ls_number_reflns 10634
_refine_ls_number_restraints 0
_refine_ls_restrained_S_all 1.065
_refine_ls_R_factor_all 0.0476
_refine_ls_R_factor_gt 0.0423
_refine_ls_shift/su_max 0.001
_refine_ls_shift/su_mean 0
_refine_ls_structure_factor_coef Fsqd
_refine_ls_weighting_details 'calc w=1/[\s^2^(Fo^2^)+(0.0520P)^2^+14.9003P] where P=(Fo^2^+2Fc^2^)/3'
_refine_ls_weighting_scheme calc
_refine_ls_wR_factor_gt 0.1019
_refine_ls_wR_factor_ref 0.1062
_reflns_number_gt 9555
_reflns_number_total 10634
_reflns_threshold_expression >2sigma(I)
_cod_data_source_file ic502232v_si_002.cif
_cod_data_source_block 1-TeNi
_cod_depositor_comments 'Adding full bibliography for 4341628--4341641.cif.'
_cod_original_cell_volume 2711.47(15)
_cod_original_formula_sum 'C8 H90 K2.40 N4 Na7.60 Ni2 O116 Te2 W20'
_cod_database_code 4341634

loop_
_symmetry_equiv_pos_as_xyz
'x, y, z'
'-x, -y, -z'

loop_
_atom_site_label
_atom_site_type_symbol
_atom_site_fract_x
_atom_site_fract_y
_atom_site_fract_z
_atom_site_U_iso_or_equiv
_atom_site_adp_type
_atom_site_occupancy
_atom_site_symmetry_multiplicity
_atom_site_calc_flag
_atom_site_refinement_flags
W1 W 0.38045(3) 0.36893(3) 0.54347(3) 0.00509(10) Uani 1 1 d .
W2 W 0.37300(4) 0.32855(3) 0.35252(3) 0.00683(11) Uani 1 1 d .
W3 W 0.47845(4) 0.83428(3) 0.49184(3) 0.00718(11) Uani 1 1 d .
W4 W 0.47531(4) 0.56589(3) 0.17582(3) 0.00715(11) Uani 1 1 d .
W5 W 0.24835(4) 0.44746(3) 0.88812(3) 0.00813(11) Uani 1 1 d .
W6 W 0.39093(4) 0.62991(3) 0.85854(3) 0.00770(11) Uani 1 1 d .
W7 W 0.08648(4) 0.62386(3) 0.72387(3) 0.00823(11) Uani 1 1 d .
W8 W 0.21256(4) 0.77678(3) 0.50165(3) 0.00755(11) Uani 1 1 d .
W9 W 0.22700(4) 0.80875(3) 0.69033(3) 0.00812(11) Uani 1 1 d .
W10 W 0.36714(4) 0.64521(3) 0.36309(3) 0.00738(11) Uani 1 1 d .
Te1 Te 0.37594(6) 0.57261(5) 0.64110(5) 0.00560(15) Uani 1 1 d .
Ni1 Ni 0.14157(12) 0.37649(11) 0.75050(10) 0.0082(3) Uani 1 1 d .
O1L O 0.1641(7) 0.2274(6) 0.8178(6) 0.0140(18) Uiso 1 1 d .
O2L O 0.1208(11) 0.1020(11) 0.9615(10) 0.064(4) Uiso 1 1 d .
C2 C -0.0495(11) 0.4028(11) 0.9259(10) 0.024(3) Uiso 1 1 d .
H2 H -0.0705 0.4707 0.9021 0.028 Uiso 1 1 calc R
C4 C 0.0276(11) 0.2584(10) 0.9418(10) 0.022(3) Uiso 1 1 d .
C5 C -0.0427(11) 0.2486(10) 1.0266(10) 0.022(3) Uiso 1 1 d .
H5 H -0.0557 0.1901 1.0825 0.026 Uiso 1 1 calc R
C6 C 0.1085(11) 0.1919(11) 0.9029(10) 0.024(3) Uiso 1 1 d .
N1 N -0.0903(9) 0.3369(8) 1.0168(8) 0.023(3) Uiso 1 1 d .
H1 H -0.1404 0.351 1.0618 0.028 Uiso 1 1 calc R
N3 N 0.0235(8) 0.3572(8) 0.8764(7) 0.018(2) Uiso 1 1 d .
Na1 Na 0.2257(4) 0.2782(4) 0.2028(4) 0.0199(11) Uiso 1 1 d .
Na2 Na 0.0970(4) 1.3928(4) 0.5095(4) 0.0186(11) Uiso 1 1 d .
Na4 Na 0.0849(6) 1.0797(6) 0.6308(5) 0.0547(19) Uiso 1 1 d .
Na5 Na 0.5 0 1 0.040(2) Uiso 1 2 d S
K1 K 0.3898(4) 0.2240(4) 0.8048(4) 0.0444(13) Uani 0.7 1 d P
Na3 Na 0.2892(16) 0.9485(15) 0.8351(14) 0.032(5) Uiso 0.3 1 d P
K2 K 0.2065(6) 0.0476(5) 1.1181(6) 0.046(2) Uani 0.5 1 d P
O1 O 0.0314(7) 0.3670(6) 0.6841(6) 0.0145(18) Uiso 1 1 d .
O69 O 0.2823(6) 0.7243(6) 0.7970(6) 0.0119(17) Uiso 1 1 d .
O1T O 0.2678(6) 0.3659(6) 0.6389(5) 0.0101(17) Uiso 1 1 d .
O1TE O 0.4887(6) 0.6562(6) 0.5818(5) 0.0083(16) Uiso 1 1 d .
O1W O 0.4608(11) 0.0244(10) 0.8510(10) 0.059(4) Uiso 1 1 d .
O2T O 0.2668(6) 0.3033(6) 0.3259(6) 0.0120(17) Uiso 1 1 d .
O2TE O 0.3809(6) 0.5462(5) 0.7670(5) 0.0063(16) Uiso 1 1 d .
O2W O 0.3688(9) 0.1392(8) 1.0055(8) 0.041(3) Uiso 1 1 d .
O3T O 0.4929(6) 0.9553(6) 0.4266(6) 0.0111(17) Uiso 1 1 d .
O3TE O 0.2625(6) 0.6740(5) 0.6456(5) 0.0056(15) Uiso 1 1 d .
O3W O 0.3481(11) -0.0974(11) 1.0943(10) 0.066(4) Uiso 1 1 d .
O4T O 0.3776(6) 0.6509(6) 0.1292(6) 0.0121(17) Uiso 1 1 d .
O4W O 0.3273(11) -0.0140(10) 1.2479(10) 0.059(4) Uiso 1 1 d .
O5M O 0.2531(6) 0.4001(6) 0.8038(6) 0.0120(17) Uiso 1 1 d .
O5T O 0.1690(6) 0.3752(6) 0.9945(6) 0.0136(18) Uiso 1 1 d .
O6T O 0.3959(6) 0.6777(6) 0.9350(6) 0.0133(18) Uiso 1 1 d .
O7M O 0.1303(6) 0.5257(6) 0.6858(5) 0.0106(17) Uiso 1 1 d .
O7T O -0.0540(6) 0.6202(6) 0.7682(6) 0.0130(17) Uiso 1 1 d .
O8T O 0.1651(6) 0.8475(6) 0.4017(6) 0.0120(17) Uiso 1 1 d .
O8W O 0.2884(7) 0.4352(7) 0.1245(7) 0.024(2) Uiso 1 1 d .
O9T O 0.1801(6) 0.9112(6) 0.7139(6) 0.0140(18) Uiso 1 1 d .
O9W O 0.1180(8) 0.2012(7) 0.1574(7) 0.028(2) Uiso 1 1 d .
O10A O 0.2553(6) 0.6223(6) 0.3379(6) 0.0105(17) Uiso 1 1 d .
O10B O 0.3804(6) 0.7658(6) 0.2863(6) 0.0133(18) Uiso 1 1 d .
O10W O 0.3993(8) 0.2234(7) 0.1186(7) 0.026(2) Uiso 1 1 d .
O11W O 0.2116(9) 0.1130(9) 0.3327(8) 0.043(3) Uiso 1 1 d .
O12 O 0.2999(6) 0.3483(6) 0.4645(5) 0.0075(16) Uiso 1 1 d .
O12W O 0.2540(8) 0.8140(8) 1.0199(7) 0.034(2) Uiso 1 1 d .
O13 O 0.5858(6) 0.7792(6) 0.4160(5) 0.0080(16) Uiso 1 1 d .
O13W O 0.4788(9) 0.8778(8) 0.7431(8) 0.037(3) Uiso 1 1 d .
O14W O 0.080(2) 0.986(2) 0.9020(19) 0.060(7) Uiso 0.5 1 d P
O15W O 0.2122(9) 1.1323(9) 0.6935(8) 0.042(3) Uiso 1 1 d .
O16W O 0.2628(8) 1.0671(7) 0.5046(7) 0.027(2) Uiso 1 1 d .
O17W O -0.0102(11) 0.9746(11) 0.5979(10) 0.062(4) Uiso 1 1 d .
O18W O 0.0834(8) 1.2459(7) 0.4987(7) 0.026(2) Uiso 1 1 d .
O7W O 0.1348(7) 1.4889(7) 0.3265(6) 0.022(2) Uiso 1 1 d .
O5W O -0.0898(6) 1.4485(6) 0.4939(6) 0.0136(18) Uiso 1 1 d .
O6W O -0.0404(18) 1.0640(17) 0.7679(16) 0.093(7) Uiso 0.8 1 d P
O23 O 0.4195(6) 0.1969(6) 0.4309(5) 0.0085(16) Uiso 1 1 d .
O24 O 0.3834(6) 0.4615(6) 0.2770(5) 0.0101(17) Uiso 1 1 d .
O26 O 0.4993(6) 0.6906(6) 0.7466(5) 0.0089(16) Uiso 1 1 d .
O38 O 0.3608(6) 0.8149(6) 0.4576(5) 0.0084(16) Uiso 1 1 d .
O39 O 0.3676(6) 0.8342(6) 0.6090(5) 0.0081(16) Uiso 1 1 d .
O45 O 0.6051(6) 0.6197(6) 0.0935(5) 0.0089(16) Uiso 1 1 d .
O46 O 0.5026(6) 0.4808(6) 0.1110(5) 0.0070(16) Uiso 1 1 d .
O56 O 0.2808(6) 0.5415(6) 0.9322(5) 0.0088(16) Uiso 1 1 d .
O57 O 0.1427(6) 0.5529(6) 0.8350(6) 0.0121(17) Uiso 1 1 d .
O78 O 0.0860(6) 0.7153(6) 0.5879(5) 0.0082(16) Uiso 1 1 d .
O79 O 0.0977(6) 0.7440(6) 0.7401(6) 0.0111(17) Uiso 1 1 d .
O89 O 0.1869(6) 0.8585(6) 0.5677(6) 0.0122(17) Uiso 1 1 d .
O101 O 0.4950(6) 0.3627(6) 0.5888(5) 0.0114(17) Uiso 1 1 d .
O110 O 0.3798(6) 0.4959(6) 0.4628(5) 0.0098(17) Uiso 1 1 d .
O410 O 0.4819(6) 0.5936(6) 0.2771(5) 0.0078(16) Uiso 1 1 d .
O810 O 0.2825(6) 0.6626(6) 0.4800(5) 0.0077(16) Uiso 1 1 d .
O19W O 0.1278(8) 0.7605(8) 0.2107(7) 0.034(2) Uiso 1 1 d .

loop_
_atom_site_aniso_label
_atom_site_aniso_U_11
_atom_site_aniso_U_22
_atom_site_aniso_U_33
_atom_site_aniso_U_23
_atom_site_aniso_U_13
_atom_site_aniso_U_12
W1 0.0070(2) 0.0031(2) 0.0035(2) -0.00013(18) -0.00093(17) -0.00033(16)
W2 0.0088(2) 0.0064(2) 0.0045(2) -0.00166(18) -0.00126(17) -0.00105(17)
W3 0.0096(2) 0.0031(2) 0.0061(2) -0.00038(18) -0.00069(18) -0.00029(17)
W4 0.0111(2) 0.0052(2) 0.0036(2) -0.00040(18) -0.00267(18) 0.00062(17)
W5 0.0112(2) 0.0064(2) 0.0046(2) -0.00111(18) 0.00003(18) -0.00194(18)
W6 0.0109(2) 0.0068(2) 0.0042(2) -0.00207(18) -0.00032(18) -0.00106(18)
W7 0.0083(2) 0.0060(2) 0.0080(2) -0.00218(19) -0.00072(18) 0.00043(17)
W8 0.0097(2) 0.0046(2) 0.0062(2) -0.00112(18) -0.00238(18) 0.00163(17)
W9 0.0107(2) 0.0049(2) 0.0067(2) -0.00241(19) -0.00013(18) 0.00048(18)
W10 0.0099(2) 0.0054(2) 0.0052(2) -0.00086(18) -0.00247(18) 0.00064(17)
Te1 0.0082(4) 0.0034(4) 0.0033(3) -0.0002(3) -0.0009(3) -0.0002(3)
Ni1 0.0098(7) 0.0068(8) 0.0058(7) -0.0015(6) -0.0011(6) -0.0002(6)
K1 0.035(3) 0.044(3) 0.051(3) -0.020(3) -0.011(3) 0.004(2)
K2 0.045(5) 0.022(4) 0.065(5) -0.008(4) -0.027(4) 0.003(3)

loop_
_atom_type_symbol
_atom_type_description
_atom_type_scat_dispersion_real
_atom_type_scat_dispersion_imag
_atom_type_scat_source
C C 0.0033 0.0016 'International Tables Vol C Tables 4.2.6.8 and 6.1.1.4'
H H 0 0 'International Tables Vol C Tables 4.2.6.8 and 6.1.1.4'
K K 0.2009 0.2494 'International Tables Vol C Tables 4.2.6.8 and 6.1.1.4'
N N 0.0061 0.0033 'International Tables Vol C Tables 4.2.6.8 and 6.1.1.4'
Na Na 0.0362 0.0249 'International Tables Vol C Tables 4.2.6.8 and 6.1.1.4'
Ni Ni 0.3393 1.1124 'International Tables Vol C Tables 4.2.6.8 and 6.1.1.4'
O O 0.0106 0.006 'International Tables Vol C Tables 4.2.6.8 and 6.1.1.4'
Te Te -0.5308 1.6751 'International Tables Vol C Tables 4.2.6.8 and 6.1.1.4'
W W -0.849 6.8722 'International Tables Vol C Tables 4.2.6.8 and 6.1.1.4'

loop_
_geom_angle_atom_site_label_1
_geom_angle_atom_site_label_2
_geom_angle_atom_site_label_3
_geom_angle
_geom_angle_site_symmetry_1
_geom_angle_site_symmetry_3
O1T W1 O110 103.7(4) . .
O1T W1 O101 103.1(3) . .
O110 W1 O101 97.6(4) . .
O1T W1 O12 96.8(3) . .
O110 W1 O12 88.4(3) . .
O101 W1 O12 157.1(3) . .
O1T W1 O13 97.4(3) . 2_666
O110 W1 O13 156.9(3) . 2_666
O101 W1 O13 86.4(3) . 2_666
O12 W1 O13 79.9(3) . 2_666
O1T W1 O1TE 166.5(3) . 2_666
O110 W1 O1TE 85.1(3) . 2_666
O101 W1 O1TE 85.6(3) . 2_666
O12 W1 O1TE 72.9(3) . 2_666
O13 W1 O1TE 72.6(3) 2_666 2_666
O1T W1 K1 57.0(3) . .
O110 W1 K1 135.4(3) . .
O101 W1 K1 56.5(3) . .
O12 W1 K1 130.3(2) . .
O13 W1 K1 65.0(2) 2_666 .
O1TE W1 K1 123.1(2) 2_666 .
O2T W2 O24 103.6(4) . .
O2T W2 O12 101.1(3) . .
O24 W2 O12 93.2(3) . .
O2T W2 O23 98.2(3) . .
O24 W2 O23 157.2(3) . .
O12 W2 O23 89.0(3) . .
O2T W2 O26 102.2(3) . 2_666
O24 W2 O26 85.4(3) . 2_666
O12 W2 O26 156.3(3) . 2_666
O23 W2 O26 83.5(3) . 2_666
O2T W2 O1TE 170.1(3) . 2_666
O24 W2 O1TE 84.5(3) . 2_666
O12 W2 O1TE 72.4(3) . 2_666
O23 W2 O1TE 74.6(3) . 2_666
O26 W2 O1TE 84.0(3) 2_666 2_666
O3T W3 O13 101.9(4) . .
O3T W3 O38 103.3(3) . .
O13 W3 O38 94.6(3) . .
O3T W3 O23 99.6(3) . 2_666
O13 W3 O23 87.5(3) . 2_666
O38 W3 O23 156.1(3) . 2_666
O3T W3 O39 101.8(3) . .
O13 W3 O39 155.7(3) . .
O38 W3 O39 84.9(3) . .
O23 W3 O39 83.6(3) 2_666 .
O3T W3 O1TE 171.1(3) . .
O13 W3 O1TE 72.1(3) . .
O38 W3 O1TE 84.0(3) . .
O23 W3 O1TE 73.9(3) 2_666 .
O39 W3 O1TE 83.7(3) . .
O4T W4 O45 102.7(4) . .
O4T W4 O410 103.1(4) . .
O45 W4 O410 95.2(3) . .
O4T W4 O46 103.4(3) . .
O45 W4 O46 87.4(3) . .
O410 W4 O46 152.1(3) . .
O4T W4 O24 100.5(3) . .
O45 W4 O24 156.0(3) . .
O410 W4 O24 85.3(3) . .
O46 W4 O24 81.4(3) . .
O4T W4 O2TE 176.5(3) . 2_666
O45 W4 O2TE 73.8(3) . 2_666
O410 W4 O2TE 77.5(3) . 2_666
O46 W4 O2TE 76.6(3) . 2_666
O24 W4 O2TE 83.0(3) . 2_666
O5T W5 O5M 106.0(4) . .
O5T W5 O57 102.4(4) . .
O5M W5 O57 90.1(3) . .
O5T W5 O45 98.7(3) . 2_666
O5M W5 O45 91.9(3) . 2_666
O57 W5 O45 157.4(3) . 2_666
O5T W5 O56 98.4(3) . .
O5M W5 O56 155.6(3) . .
O57 W5 O56 83.6(3) . .
O45 W5 O56 85.3(3) 2_666 .
O5T W5 O2TE 166.0(3) . .
O5M W5 O2TE 85.4(3) . .
O57 W5 O2TE 85.5(3) . .
O45 W5 O2TE 72.2(3) 2_666 .
O56 W5 O2TE 70.7(3) . .
O5T W5 K1 94.4(3) . .
O5M W5 K1 37.4(3) . .
O57 W5 K1 127.5(2) . .
O45 W5 K1 58.0(2) 2_666 .
O56 W5 K1 142.6(2) . .
O2TE W5 K1 89.7(2) . .
O6T W6 O26 103.8(4) . .
O6T W6 O56 103.6(4) . .
O26 W6 O56 152.6(3) . .
O6T W6 O46 100.4(3) . 2_666
O26 W6 O46 86.7(3) . 2_666
O56 W6 O46 87.3(3) . 2_666
O6T W6 O69 99.2(4) . .
O26 W6 O69 88.0(3) . .
O56 W6 O69 88.7(3) . .
O46 W6 O69 160.3(3) 2_666 .
O6T W6 O2TE 173.6(3) . .
O26 W6 O2TE 81.2(3) . .
O56 W6 O2TE 71.4(3) . .
O46 W6 O2TE 75.7(3) 2_666 .
O69 W6 O2TE 84.8(3) . .
O7T W7 O7M 104.4(4) . .
O7T W7 O57 104.0(4) . .
O7M W7 O57 92.1(3) . .
O7T W7 O78 97.3(3) . .
O7M W7 O78 88.8(3) . .
O57 W7 O78 157.7(3) . .
O7T W7 O79 97.4(3) . .
O7M W7 O79 157.9(3) . .
O57 W7 O79 85.7(3) . .
O78 W7 O79 85.1(3) . .
O7T W7 O3TE 164.4(3) . .
O7M W7 O3TE 87.2(3) . .
O57 W7 O3TE 85.6(3) . .
O78 W7 O3TE 72.2(3) . .
O79 W7 O3TE 70.7(3) . .
O8T W8 O78 101.1(3) . .
O8T W8 O89 104.3(4) . .
O78 W8 O89 88.7(3) . .
O8T W8 O810 103.5(3) . .
O78 W8 O810 93.4(3) . .
O89 W8 O810 151.2(3) . .
O8T W8 O38 100.5(3) . .
O78 W8 O38 158.2(3) . .
O89 W8 O38 83.3(3) . .
O810 W8 O38 84.3(3) . .
O8T W8 O3TE 174.9(3) . .
O78 W8 O3TE 73.8(3) . .
O89 W8 O3TE 76.2(3) . .
O810 W8 O3TE 76.8(3) . .
O38 W8 O3TE 84.6(3) . .
O9T W9 O39 104.1(4) . .
O9T W9 O69 102.1(4) . .
O39 W9 O69 92.9(3) . .
O9T W9 O79 101.7(4) . .
O39 W9 O79 152.0(3) . .
O69 W9 O79 92.3(3) . .
O9T W9 O89 97.5(4) . .
O39 W9 O89 82.2(3) . .
O69 W9 O89 160.5(3) . .
O79 W9 O89 83.9(3) . .
O9T W9 O3TE 169.2(3) . .
O39 W9 O3TE 81.6(3) . .
O69 W9 O3TE 86.6(3) . .
O79 W9 O3TE 71.3(3) . .
O89 W9 O3TE 74.0(3) . .
O10B W10 O10A 101.5(4) . .
O10B W10 O810 98.8(4) . .
O10A W10 O810 95.6(3) . .
O10B W10 O410 95.0(4) . .
O10A W10 O410 96.0(3) . .
O810 W10 O410 159.8(3) . .
O10B W10 O101 91.7(3) . 2_666
O10A W10 O101 166.7(3) . 2_666
O810 W10 O101 84.6(3) . 2_666
O410 W10 O101 80.3(3) . 2_666
O10B W10 O110 169.2(3) . .
O10A W10 O110 89.2(3) . .
O810 W10 O110 81.8(3) . .
O410 W10 O110 81.9(3) . .
O101 W10 O110 77.6(3) 2_666 .
O10B W10 K1 48.2(3) . 2_666
O10A W10 K1 129.3(3) . 2_666
O810 W10 K1 124.6(2) . 2_666
O410 W10 K1 57.2(2) . 2_666
O101 W10 K1 59.1(2) 2_666 2_666
O110 W10 K1 122.8(2) . 2_666
O1TE Te1 O2TE 93.9(3) . .
O1TE Te1 O3TE 94.0(3) . .
O2TE Te1 O3TE 89.6(3) . .
O1T Ni1 O7M 91.7(3) . .
O1T Ni1 O5M 88.7(3) . .
O7M Ni1 O5M 81.3(3) . .
O1T Ni1 O1L 87.0(3) . .
O7M Ni1 O1L 175.4(3) . .
O5M Ni1 O1L 94.3(3) . .
O1T Ni1 N3 168.3(4) . .
O7M Ni1 N3 99.8(4) . .
O5M Ni1 N3 90.8(4) . .
O1L Ni1 N3 81.3(4) . .
O1T Ni1 O1 89.0(3) . .
O7M Ni1 O1 93.1(3) . .
O5M Ni1 O1 173.8(3) . .
O1L Ni1 O1 91.3(3) . .
N3 Ni1 O1 92.6(4) . .
O1T Ni1 K1 61.7(2) . .
O7M Ni1 K1 124.4(2) . .
O5M Ni1 K1 52.6(2) . .
O1L Ni1 K1 51.3(2) . .
N3 Ni1 K1 109.1(3) . .
O1 Ni1 K1 130.5(3) . .
C6 O1L Ni1 114.7(9) . .
C6 O1L K1 112.5(8) . .
Ni1 O1L K1 94.3(3) . .
C6 O2L K2 121.9(11) . .
N3 C2 N1 109.6(12) . .
C5 C4 N3 109.9(12) . .
C5 C4 C6 135.5(14) . .
N3 C4 C6 114.5(12) . .
N1 C5 C4 106.3(13) . .
O1L C6 O2L 124.4(14) . .
O1L C6 C4 118.4(13) . .
O2L C6 C4 117.1(13) . .
O1L C6 K1 48.2(6) . .
O2L C6 K1 96.3(9) . .
C4 C6 K1 123.8(9) . .
C5 N1 C2 109.7(12) . .
C2 N3 C4 104.4(11) . .
C2 N3 Ni1 144.4(10) . .
C4 N3 Ni1 110.7(8) . .
O8W Na1 O2T 75.5(3) . .
O8W Na1 O10W 87.0(4) . .
O2T Na1 O10W 105.2(3) . .
O8W Na1 O9W 130.6(4) . .
O2T Na1 O9W 149.0(4) . .
O10W Na1 O9W 93.8(4) . .
O8W Na1 O7T 78.8(3) . 2_566
O2T Na1 O7T 85.1(3) . 2_566
O10W Na1 O7T 159.8(4) . 2_566
O9W Na1 O7T 84.9(3) . 2_566
O8W Na1 O11W 152.9(4) . .
O2T Na1 O11W 79.3(4) . .
O10W Na1 O11W 90.1(4) . .
O9W Na1 O11W 76.5(4) . .
O7T Na1 O11W 109.1(4) 2_566 .
O8W Na1 K2 136.5(3) . 1_554
O2T Na1 K2 142.1(3) . 1_554
O10W Na1 K2 65.7(3) . 1_554
O9W Na1 K2 31.4(3) . 1_554
O7T Na1 K2 116.2(3) 2_566 1_554
O11W Na1 K2 64.6(3) . 1_554
O18W Na2 O5W 171.1(4) . 2_586
O18W Na2 O5W 89.9(3) . .
O5W Na2 O5W 82.2(3) 2_586 .
O18W Na2 O12 84.0(3) . 1_565
O5W Na2 O12 102.1(3) 2_586 1_565
O5W Na2 O12 159.7(3) . 1_565
O18W Na2 O1 108.2(4) . 1_565
O5W Na2 O1 75.8(3) 2_586 1_565
O5W Na2 O1 89.1(3) . 1_565
O12 Na2 O1 111.2(3) 1_565 1_565
O18W Na2 O7W 92.3(4) . .
O5W Na2 O7W 82.4(3) 2_586 .
O5W Na2 O7W 80.3(3) . .
O12 Na2 O7W 80.6(3) 1_565 .
O1 Na2 O7W 156.9(4) 1_565 .
O18W Na2 Na2 130.6(3) . 2_586
O5W Na2 Na2 41.4(2) 2_586 2_586
O5W Na2 Na2 40.9(2) . 2_586
O12 Na2 Na2 139.8(3) 1_565 2_586
O1 Na2 Na2 80.0(3) 1_565 2_586
O7W Na2 Na2 78.5(3) . 2_586
O6W Na4 O18W 115.2(7) . .
O6W Na4 O17W 92.6(7) . .
O18W Na4 O17W 107.7(5) . .
O6W Na4 O9T 90.7(6) . .
O18W Na4 O9T 152.2(4) . .
O17W Na4 O9T 79.6(4) . .
O6W Na4 O16W 164.1(7) . .
O18W Na4 O16W 77.4(4) . .
O17W Na4 O16W 92.5(5) . .
O9T Na4 O16W 75.5(3) . .
O6W Na4 O15W 87.0(7) . .
O18W Na4 O15W 89.2(4) . .
O17W Na4 O15W 161.4(5) . .
O9T Na4 O15W 81.8(4) . .
O16W Na4 O15W 83.4(4) . .
O6W Na4 K2 24.0(6) . 2_567
O18W Na4 K2 125.8(3) . 2_567
O17W Na4 K2 69.1(4) . 2_567
O9T Na4 K2 82.0(3) . 2_567
O16W Na4 K2 153.3(4) . 2_567
O15W Na4 K2 107.6(3) . 2_567
O3W Na5 O3W 180.0(8) 2_657 .
O3W Na5 O2W 93.8(4) 2_657 .
O3W Na5 O2W 86.2(4) . .
O3W Na5 O2W 86.2(4) 2_657 2_657
O3W Na5 O2W 93.8(4) . 2_657
O2W Na5 O2W 180.0000(10) . 2_657
O3W Na5 O1W 91.2(5) 2_657 2_657
O3W Na5 O1W 88.8(5) . 2_657
O2W Na5 O1W 90.7(4) . 2_657
O2W Na5 O1W 89.3(4) 2_657 2_657
O3W Na5 O1W 88.8(5) 2_657 .
O3W Na5 O1W 91.2(5) . .
O2W Na5 O1W 89.3(4) . .
O2W Na5 O1W 90.7(4) 2_657 .
O1W Na5 O1W 180.000(2) 2_657 .
O3W Na5 K2 44.8(4) 2_657 2_657
O3W Na5 K2 135.2(4) . 2_657
O2W Na5 K2 138.4(3) . 2_657
O2W Na5 K2 41.6(3) 2_657 2_657
O1W Na5 K2 94.2(3) 2_657 2_657
O1W Na5 K2 85.8(3) . 2_657
O3W Na5 K2 135.2(4) 2_657 .
O3W Na5 K2 44.8(4) . .
O2W Na5 K2 41.6(3) . .
O2W Na5 K2 138.4(3) 2_657 .
O1W Na5 K2 85.8(3) 2_657 .
O1W Na5 K2 94.2(3) . .
K2 Na5 K2 180 2_657 .
O3W Na5 K1 105.6(3) 2_657 2_657
O3W Na5 K1 74.4(3) . 2_657
O2W Na5 K1 132.6(3) . 2_657
O2W Na5 K1 47.4(3) 2_657 2_657
O1W Na5 K1 47.2(3) 2_657 2_657
O1W Na5 K1 132.8(3) . 2_657
K2 Na5 K1 75.35(14) 2_657 2_657
K2 Na5 K1 104.65(14) . 2_657
O3W Na5 K1 74.4(3) 2_657 .
O3W Na5 K1 105.6(3) . .
O2W Na5 K1 47.4(3) . .
O2W Na5 K1 132.6(3) 2_657 .
O1W Na5 K1 132.8(3) 2_657 .
O1W Na5 K1 47.2(3) . .
K2 Na5 K1 104.65(14) 2_657 .
K2 Na5 K1 75.35(14) . .
K1 Na5 K1 180.00(17) 2_657 .
O1W K1 O2W 74.7(4) . .
O1W K1 O1L 101.5(4) . .
O2W K1 O1L 95.7(3) . .
O1W K1 O10B 79.3(3) . 2_666
O2W K1 O10B 107.0(3) . 2_666
O1L K1 O10B 156.5(3) . 2_666
O1W K1 O5M 161.0(4) . .
O2W K1 O5M 94.7(3) . .
O1L K1 O5M 63.4(3) . .
O10B K1 O5M 119.2(3) 2_666 .
O1W K1 O410 132.0(3) . 2_666
O2W K1 O410 106.0(3) . 2_666
O1L K1 O410 125.6(3) . 2_666
O10B K1 O410 54.1(2) 2_666 2_666
O5M K1 O410 65.5(2) . 2_666
O1W K1 O101 113.7(4) . .
O2W K1 O101 153.9(3) . .
O1L K1 O101 106.1(3) . .
O10B K1 O101 54.0(2) 2_666 .
O5M K1 O101 82.8(3) . .
O410 K1 O101 49.4(2) 2_666 .
O1W K1 O1T 126.6(4) . .
O2W K1 O1T 144.3(3) . .
O1L K1 O1T 55.2(2) . .
O10B K1 O1T 105.2(3) 2_666 .
O5M K1 O1T 55.7(2) . .
O410 K1 O1T 81.2(2) 2_666 .
O101 K1 O1T 51.4(2) . .
O1W K1 C6 95.8(4) . .
O2W K1 C6 76.4(3) . .
O1L K1 C6 19.2(3) . .
O10B K1 C6 172.8(4) 2_666 .
O5M K1 C6 66.1(3) . .
O410 K1 C6 131.6(3) 2_666 .
O101 K1 C6 124.8(3) . .
O1T K1 C6 73.4(3) . .
O1W K1 Ni1 134.6(3) . .
O2W K1 Ni1 110.2(3) . .
O1L K1 Ni1 34.38(18) . .
O10B K1 Ni1 134.9(3) 2_666 .
O5M K1 Ni1 34.38(17) . .
O410 K1 Ni1 91.29(19) 2_666 .
O101 K1 Ni1 82.15(18) . .
O1T K1 Ni1 34.18(15) . .
C6 K1 Ni1 46.4(2) . .
O1W K1 W10 105.0(3) . 2_666
O2W K1 W10 120.5(3) . 2_666
O1L K1 W10 139.5(3) . 2_666
O10B K1 W10 26.64(17) 2_666 2_666
O5M K1 W10 93.9(2) . 2_666
O410 K1 W10 32.15(15) 2_666 2_666
O101 K1 W10 34.56(15) . 2_666
O1T K1 W10 84.31(19) . 2_666
C6 K1 W10 155.9(3) . 2_666
Ni1 K1 W10 109.43(15) . 2_666
O1W K1 W1 113.7(3) . .
O2W K1 W1 170.6(3) . .
O1L K1 W1 78.7(2) . .
O10B K1 W1 79.5(2) 2_666 .
O5M K1 W1 76.0(2) . .
O410 K1 W1 72.02(18) 2_666 .
O101 K1 W1 28.21(14) . .
O1T K1 W1 27.02(14) . .
C6 K1 W1 97.9(3) . .
Ni1 K1 W1 61.08(9) . .
W10 K1 W1 62.77(9) 2_666 .
O14W Na3 O13W 160.9(11) . .
O14W Na3 O12W 78.0(8) . .
O13W Na3 O12W 104.3(7) . .
O14W Na3 O1W 125.2(10) . 1_565
O13W Na3 O1W 73.9(6) . 1_565
O12W Na3 O1W 93.3(7) . 1_565
O14W Na3 O15W 71.5(8) . .
O13W Na3 O15W 107.8(7) . .
O12W Na3 O15W 147.9(8) . .
O1W Na3 O15W 96.0(7) 1_565 .
O14W Na3 K1 95.7(8) . 1_565
O13W Na3 K1 100.9(6) . 1_565
O12W Na3 K1 111.7(6) . 1_565
O1W Na3 K1 37.7(4) 1_565 1_565
O15W Na3 K1 62.7(4) . 1_565
O2W K2 O9W 89.2(4) . 1_556
O2W K2 O3W 79.8(5) . .
O9W K2 O3W 161.5(5) 1_556 .
O2W K2 O6W 174.4(7) . 2_567
O9W K2 O6W 96.3(6) 1_556 2_567
O3W K2 O6W 95.1(6) . 2_567
O2W K2 O4W 83.7(4) . .
O9W K2 O4W 91.5(4) 1_556 .
O3W K2 O4W 72.7(5) . .
O6W K2 O4W 97.0(6) 2_567 .
O2W K2 O2L 88.4(5) . .
O9W K2 O2L 96.6(4) 1_556 .
O3W K2 O2L 97.9(5) . .
O6W K2 O2L 90.1(6) 2_567 .
O4W K2 O2L 168.6(5) . .
O2W K2 Na5 40.2(3) . .
O9W K2 Na5 126.5(3) 1_556 .
O3W K2 Na5 39.8(3) . .
O6W K2 Na5 134.8(5) 2_567 .
O4W K2 Na5 71.1(3) . .
O2L K2 Na5 97.6(4) . .
O2W K2 Na1 71.5(3) . 1_556
O9W K2 Na1 28.8(2) 1_556 1_556
O3W K2 Na1 132.7(4) . 1_556
O6W K2 Na1 114.0(6) 2_567 1_556
O4W K2 Na1 67.6(3) . 1_556
O2L K2 Na1 117.5(4) . 1_556
Na5 K2 Na1 101.63(18) . 1_556
O2W K2 Na4 165.4(4) . 2_567
O9W K2 Na4 79.3(3) 1_556 2_567
O3W K2 Na4 108.7(4) . 2_567
O6W K2 Na4 19.7(5) 2_567 2_567
O4W K2 Na4 87.5(4) . 2_567
O2L K2 Na4 101.8(4) . 2_567
Na5 K2 Na4 145.5(2) . 2_567
Na1 K2 Na4 94.4(2) 1_556 2_567
O2W K2 K1 31.9(3) . .
O9W K2 K1 95.4(3) 1_556 .
O3W K2 K1 83.2(4) . .
O6W K2 K1 145.7(5) 2_567 .
O4W K2 K1 114.7(4) . .
O2L K2 K1 56.6(3) . .
Na5 K2 K1 53.42(13) . .
Na1 K2 K1 90.89(17) 1_556 .
Na4 K2 K1 157.4(2) 2_567 .
Ni1 O1 Na2 118.8(4) . 1_545
W9 O69 W6 153.6(5) . .
W1 O1T Ni1 173.1(5) . .
W1 O1T K1 96.0(3) . .
Ni1 O1T K1 84.1(3) . .
Te1 O1TE W1 114.8(4) . 2_666
Te1 O1TE W2 129.5(4) . 2_666
W1 O1TE W2 92.3(3) 2_666 2_666
Te1 O1TE W3 129.4(4) . .
W1 O1TE W3 92.3(3) 2_666 .
W2 O1TE W3 87.9(3) 2_666 .
Na5 O1W K1 93.3(5) . .
Na5 O1W Na3 126.5(7) . 1_545
K1 O1W Na3 104.4(6) . 1_545
W2 O2T Na1 141.2(4) . .
Te1 O2TE W5 114.3(3) . .
Te1 O2TE W4 116.3(3) . 2_666
W5 O2TE W4 92.0(3) . 2_666
Te1 O2TE W6 139.9(4) . .
W5 O2TE W6 94.4(3) . .
W4 O2TE W6 88.6(2) 2_666 .
Na5 O2W K2 98.2(4) . .
Na5 O2W K1 93.4(4) . .
K2 O2W K1 120.3(5) . .
Te1 O3TE W7 115.3(3) . .
Te1 O3TE W8 116.9(3) . .
W7 O3TE W8 92.9(2) . .
Te1 O3TE W9 137.7(4) . .
W7 O3TE W9 94.0(3) . .
W8 O3TE W9 89.7(3) . .
Na5 O3W K2 95.3(5) . .
W5 O5M Ni1 136.5(4) . .
W5 O5M K1 120.6(4) . .
Ni1 O5M K1 93.0(3) . .
W7 O7M Ni1 136.6(4) . .
W7 O7T Na1 142.7(5) . 2_566
W9 O9T Na4 135.8(4) . .
Na1 O9W K2 119.7(4) . 1_554
W10 O10B K1 105.2(4) . 2_666
W2 O12 W1 122.4(4) . .
W2 O12 Na2 123.7(4) . 1_545
W1 O12 Na2 112.2(3) . 1_545
W3 O13 W1 122.8(4) . 2_666
Na4 O15W Na3 103.9(6) . .
Na2 O18W Na4 125.3(4) . .
Na2 O5W Na2 97.8(3) 2_586 .
Na4 O6W K2 136.3(11) . 2_567
W3 O23 W2 123.4(4) 2_666 .
W2 O24 W4 147.8(4) . .
W6 O26 W2 145.9(4) . 2_666
W3 O38 W8 146.3(4) . .
W9 O39 W3 149.5(4) . .
W4 O45 W5 122.0(4) . 2_666
W6 O46 W4 118.9(4) 2_666 .
W6 O56 W5 123.3(4) . .
W7 O57 W5 143.2(5) . .
W8 O78 W7 121.0(4) . .
W9 O79 W7 124.0(4) . .
W8 O89 W9 119.9(4) . .
W1 O101 W10 177.8(5) . 2_666
W1 O101 K1 95.3(3) . .
W10 O101 K1 86.4(3) 2_666 .
W1 O110 W10 174.9(4) . .
W4 O410 W10 131.2(4) . .
W4 O410 K1 109.7(3) . 2_666
W10 O410 K1 90.7(3) . 2_666
W8 O810 W10 131.7(4) . .

loop_
_geom_bond_atom_site_label_1
_geom_bond_atom_site_label_2
_geom_bond_distance
_geom_bond_site_symmetry_2
W1 O1T 1.743(8) .
W1 O110 1.806(8) .
W1 O101 1.812(8) .
W1 O12 2.032(7) .
W1 O13 2.062(8) 2_666
W1 O1TE 2.309(8) 2_666
W1 K1 3.816(6) .
W2 O2T 1.722(8) .
W2 O24 1.872(8) .
W2 O12 1.876(7) .
W2 O23 1.934(8) .
W2 O26 1.975(8) 2_666
W2 O1TE 2.439(7) 2_666
W3 O3T 1.705(8) .
W3 O13 1.862(7) .
W3 O38 1.888(7) .
W3 O23 1.933(7) 2_666
W3 O39 1.976(8) .
W3 O1TE 2.467(8) .
W4 O4T 1.695(8) .
W4 O45 1.868(8) .
W4 O410 1.888(7) .
W4 O46 1.926(8) .
W4 O24 1.986(8) .
W4 O2TE 2.354(7) 2_666
W5 O5T 1.710(8) .
W5 O5M 1.783(8) .
W5 O57 1.940(8) .
W5 O45 1.990(7) 2_666
W5 O56 2.034(8) .
W5 O2TE 2.335(7) .
W5 K1 4.098(6) .
W6 O6T 1.712(8) .
W6 O26 1.890(8) .
W6 O56 1.907(8) .
W6 O46 1.924(7) 2_666
W6 O69 1.941(8) .
W6 O2TE 2.393(7) .
W7 O7T 1.731(8) .
W7 O7M 1.792(8) .
W7 O57 1.912(8) .
W7 O78 2.010(7) .
W7 O79 2.021(8) .
W7 O3TE 2.335(7) .
W8 O8T 1.709(8) .
W8 O78 1.892(8) .
W8 O89 1.900(8) .
W8 O810 1.919(8) .
W8 O38 1.944(7) .
W8 O3TE 2.352(7) .
W9 O9T 1.724(8) .
W9 O39 1.877(8) .
W9 O69 1.880(8) .
W9 O79 1.898(8) .
W9 O89 1.968(8) .
W9 O3TE 2.396(7) .
W10 O10B 1.727(8) .
W10 O10A 1.757(8) .
W10 O810 1.957(7) .
W10 O410 1.978(7) .
W10 O101 2.113(8) 2_666
W10 O110 2.150(8) .
W10 K1 3.717(6) 2_666
Te1 O1TE 1.882(8) .
Te1 O2TE 1.900(7) .
Te1 O3TE 1.904(7) .
Ni1 O1T 2.053(8) .
Ni1 O7M 2.054(8) .
Ni1 O5M 2.054(8) .
Ni1 O1L 2.058(9) .
Ni1 N3 2.059(11) .
Ni1 O1 2.090(8) .
Ni1 K1 3.634(5) .
O1L C6 1.257(16) .
O1L K1 2.845(10) .
O2L C6 1.295(19) .
O2L K2 2.784(16) .
C2 N3 1.323(17) .
C2 N1 1.371(17) .
C4 C5 1.344(18) .
C4 N3 1.417(17) .
C4 C6 1.491(19) .
C5 N1 1.326(17) .
C6 K1 3.523(15) .
Na1 O8W 2.368(11) .
Na1 O2T 2.405(9) .
Na1 O10W 2.419(11) .
Na1 O9W 2.448(11) .
Na1 O7T 2.464(9) 2_566
Na1 O11W 2.476(13) .
Na1 K2 4.405(10) 1_554
Na2 O18W 2.392(11) .
Na2 O5W 2.404(10) 2_586
Na2 O5W 2.429(9) .
Na2 O12 2.514(9) 1_565
Na2 O1 2.535(9) 1_565
Na2 O7W 2.578(10) .
Na2 Na2 3.641(10) 2_586
Na4 O6W 2.24(2) .
Na4 O18W 2.502(13) .
Na4 O17W 2.538(16) .
Na4 O9T 2.570(11) .
Na4 O16W 2.580(12) .
Na4 O15W 2.592(14) .
Na4 K2 4.579(12) 2_567
Na5 O3W 2.408(15) 2_657
Na5 O3W 2.408(15) .
Na5 O2W 2.442(11) .
Na5 O2W 2.442(11) 2_657
Na5 O1W 2.454(13) 2_657
Na5 O1W 2.454(13) .
Na5 K2 3.743(8) 2_657
Na5 K2 3.743(8) .
Na5 K1 3.855(6) 2_657
Na5 K1 3.855(6) .
K1 O1W 2.832(15) .
K1 O2W 2.841(13) .
K1 O10B 2.871(10) 2_666
K1 O5M 2.893(10) .
K1 O410 3.123(10) 2_666
K1 O101 3.195(10) .
K1 O1T 3.218(9) .
K1 W10 3.717(6) 2_666
Na3 O14W 2.62(3) .
Na3 O13W 2.71(2) .
Na3 O12W 2.73(2) .
Na3 O1W 2.84(2) 1_565
Na3 O15W 2.94(2) .
Na3 K1 4.48(2) 1_565
K2 O2W 2.511(14) .
K2 O9W 2.645(13) 1_556
K2 O3W 2.650(16) .
K2 O6W 2.69(2) 2_567
K2 O4W 2.708(15) .
K2 Na1 4.405(10) 1_556
K2 Na4 4.579(12) 2_567
O1 Na2 2.535(9) 1_545
O1TE W1 2.309(8) 2_666
O1TE W2 2.439(7) 2_666
O1W Na3 2.84(2) 1_545
O2TE W4 2.354(7) 2_666
O7T Na1 2.464(9) 2_566
O9W K2 2.645(13) 1_554
O10B K1 2.871(10) 2_666
O12 Na2 2.514(9) 1_545
O13 W1 2.062(8) 2_666
O5W Na2 2.404(10) 2_586
O6W K2 2.69(2) 2_567
O23 W3 1.933(7) 2_666
O26 W2 1.975(8) 2_666
O45 W5 1.990(7) 2_666
O46 W6 1.924(7) 2_666
O101 W10 2.113(8) 2_666
O410 K1 3.123(10) 2_666
